data_2012688
loop_
_publ_author_name
'Jones, Peter G.'
'Gray, Lilian'

_publ_section_title
;
 Secondary interactions in 4-bromo-<i>N</i>,<i>N</i>-dimethylanilinium
 bromide
;
_journal_issue 5
_journal_name_full 'Acta Crystallographica Section C'
_journal_page_first o282
_journal_page_last o283
_journal_paper_doi 10.1107/S0108270102004882
_journal_volume 58
_journal_year 2002
_chemical_formula_moiety 'C8 H11 Br N + , Br -'
_chemical_formula_sum 'C8 H11 Br2 N'
_chemical_formula_weight 281.00
_chemical_name_systematic
;
4-bromo-N,N-dimethylanilinium bromide
;
_space_group_IT_number 14
_symmetry_cell_setting monoclinic
_symmetry_space_group_name_Hall '-P 2ybc'
_symmetry_space_group_name_H-M 'P 1 21/c 1'
_atom_sites_solution_hydrogens difmap
_atom_sites_solution_primary direct
_atom_sites_solution_secondary difmap
_audit_creation_method SHELXL97
_cell_angle_alpha 90
_cell_angle_beta 109.104(3)
_cell_angle_gamma 90
_cell_formula_units_Z 4
_cell_length_a 9.9511(12)
_cell_length_b 7.6156(10)
_cell_length_c 13.5616(16)
_cell_measurement_reflns_used 11315
_cell_measurement_temperature 143(2)
_cell_measurement_theta_max 28
_cell_measurement_theta_min 2
_cell_volume 971.1(2)
_computing_cell_refinement 'SAINT (Bruker, 1998)'
_computing_data_collection 'SMART (Bruker, 1998)'
_computing_data_reduction SAINT
_computing_molecular_graphics 'XP (Siemens, 1994)'
_computing_publication_material SHELXL97
_computing_structure_refinement 'SHELXL97 (Sheldrick, 1997)'
_computing_structure_solution 'SHELXS97 (Sheldrick, 1990)'
_diffrn_ambient_temperature 143(2)
_diffrn_detector_area_resol_mean 8.192
_diffrn_measured_fraction_theta_full 0.999
_diffrn_measured_fraction_theta_max 0.999
_diffrn_measurement_device_type 'Bruker SMART1000 CCD area-detector'
_diffrn_measurement_method '\w and \f scans'
_diffrn_radiation_monochromator graphite
_diffrn_radiation_source 'fine-focus sealed tube'
_diffrn_radiation_type MoK\a
_diffrn_radiation_wavelength 0.71073
_diffrn_reflns_av_R_equivalents 0.059
_diffrn_reflns_av_sigmaI/netI 0.029
_diffrn_reflns_limit_h_max 14
_diffrn_reflns_limit_h_min -14
_diffrn_reflns_limit_k_max 10
_diffrn_reflns_limit_k_min -10
_diffrn_reflns_limit_l_max 19
_diffrn_reflns_limit_l_min -19
_diffrn_reflns_number 20417
_diffrn_reflns_theta_full 30.00
_diffrn_reflns_theta_max 30.03
_diffrn_reflns_theta_min 2.17
_exptl_absorpt_coefficient_mu 8.286
_exptl_absorpt_correction_T_max 0.379
_exptl_absorpt_correction_T_min 0.113
_exptl_absorpt_correction_type numerical
_exptl_absorpt_process_details '(XPREP; Siemens, 1994)'
_exptl_crystal_colour colourless
_exptl_crystal_density_diffrn 1.922
_exptl_crystal_density_meas ?
_exptl_crystal_density_method 'not measured'
_exptl_crystal_description 'square prism'
_exptl_crystal_F_000 544
_exptl_crystal_size_max 0.40
_exptl_crystal_size_mid 0.16
_exptl_crystal_size_min 0.13
_refine_diff_density_max 0.42
_refine_diff_density_min -0.57
_refine_ls_extinction_method none
_refine_ls_goodness_of_fit_ref 1.036
_refine_ls_hydrogen_treatment mixed
_refine_ls_matrix_type full
_refine_ls_number_parameters 106
_refine_ls_number_reflns 2837
_refine_ls_number_restraints 0
_refine_ls_restrained_S_all 1.036
_refine_ls_R_factor_all 0.023
_refine_ls_R_factor_gt 0.018
_refine_ls_shift/su_max 0.002
_refine_ls_shift/su_mean 0.000
_refine_ls_structure_factor_coef Fsqd
_refine_ls_weighting_details 'calc w = 1/[\s^2^(Fo^2^)+(0.0195P)^2^+0.1484P] where P=(Fo^2^+2Fc^2^)/3'
_refine_ls_weighting_scheme calc
_refine_ls_wR_factor_gt 0.042
_refine_ls_wR_factor_ref 0.043
_reflns_number_gt 2457
_reflns_number_total 2837
_reflns_threshold_expression I>2\s(I)
_cod_data_source_file bm1494.cif
_cod_data_source_block I
_cod_depositor_comments
;
The following automatic conversions were performed:

'_exptl_crystal_density_meas' value 'not measured' was changed to '?'
- the value is perceived as not measured.

Automatic conversion script
Id: cif_fix_values 3008 2015-01-20 13:52:24Z robertas 
;
_cod_original_sg_symbol_H-M 'P 21/c'
_cod_database_code 2012688
_cod_database_fobs_code 2012688

loop_
_symmetry_equiv_pos_as_xyz
'x, y, z'
'-x, y+1/2, -z+1/2'
'-x, -y, -z'
'x, -y-1/2, z-1/2'

loop_
_atom_site_label
_atom_site_fract_x
_atom_site_fract_y
_atom_site_fract_z
_atom_site_U_iso_or_equiv
_atom_site_adp_type
_atom_site_calc_flag
_atom_site_refinement_flags
_atom_site_occupancy
_atom_site_disorder_assembly
_atom_site_disorder_group
_atom_site_type_symbol
C1 0.26871(15) 0.17598(19) 0.37364(11) 0.0178(3) Uani d . 1 . . C
C2 0.40844(15) 0.2205(2) 0.43089(12) 0.0208(3) Uani d . 1 . . C
H2 0.4304 0.2674 0.4993 0.025 Uiso calc R 1 . . H
C3 0.51513(16) 0.1956(2) 0.38713(12) 0.0216(3) Uani d . 1 . . C
H3 0.6108 0.2253 0.4252 0.026 Uiso calc R 1 . . H
C4 0.48057(16) 0.12709(18) 0.28734(12) 0.0195(3) Uani d . 1 . . C
C5 0.34207(15) 0.07834(19) 0.23118(12) 0.0199(3) Uani d . 1 . . C
H5 0.3206 0.0282 0.1636 0.024 Uiso calc R 1 . . H
C6 0.23509(15) 0.10383(18) 0.27502(12) 0.0194(3) Uani d . 1 . . C
H6 0.1398 0.0719 0.2374 0.023 Uiso calc R 1 . . H
N 0.15816(13) 0.21601(16) 0.42150(10) 0.0180(2) Uani d . 1 . . N
H0 0.1603(19) 0.333(3) 0.4362(14) 0.021(4) Uiso d . 1 . . H
C7 0.18369(18) 0.1234(2) 0.52361(12) 0.0238(3) Uani d . 1 . . C
H7A 0.1722 -0.0034 0.5115 0.029 Uiso calc R 1 . . H
H7B 0.1151 0.1648 0.5563 0.029 Uiso calc R 1 . . H
H7C 0.2805 0.1482 0.5698 0.029 Uiso calc R 1 . . H
C8 0.00855(16) 0.1847(2) 0.35287(13) 0.0245(3) Uani d . 1 . . C
H8A -0.0085 0.2464 0.2865 0.029 Uiso calc R 1 . . H
H8B -0.0573 0.2285 0.3874 0.029 Uiso calc R 1 . . H
H8C -0.0067 0.0585 0.3397 0.029 Uiso calc R 1 . . H
Br1 0.623884(15) 0.10988(2) 0.223544(12) 0.02322(5) Uani d . 1 . . Br
Br2 0.143085(15) 0.631082(19) 0.433847(11) 0.02023(4) Uani d . 1 . . Br

loop_
_atom_site_aniso_label
_atom_site_aniso_U_11
_atom_site_aniso_U_22
_atom_site_aniso_U_33
_atom_site_aniso_U_12
_atom_site_aniso_U_13
_atom_site_aniso_U_23
C1 0.0188(6) 0.0155(6) 0.0182(7) 0.0006(5) 0.0049(5) 0.0013(5)
C2 0.0211(7) 0.0216(7) 0.0167(7) -0.0009(5) 0.0022(5) -0.0013(5)
C3 0.0176(7) 0.0208(7) 0.0232(7) -0.0011(5) 0.0021(6) -0.0001(5)
C4 0.0195(6) 0.0161(6) 0.0227(7) 0.0024(5) 0.0065(5) 0.0016(5)
C5 0.0213(7) 0.0182(6) 0.0187(7) -0.0001(5) 0.0047(5) -0.0019(5)
C6 0.0178(6) 0.0186(7) 0.0199(7) -0.0013(5) 0.0036(5) -0.0008(5)
N 0.0192(6) 0.0165(6) 0.0173(6) 0.0008(4) 0.0047(5) -0.0002(4)
C7 0.0298(8) 0.0230(7) 0.0195(7) 0.0027(6) 0.0095(6) 0.0033(6)
C8 0.0179(7) 0.0314(8) 0.0234(8) -0.0020(6) 0.0056(6) -0.0033(6)
Br1 0.02030(8) 0.02267(8) 0.02798(9) -0.00024(5) 0.00965(6) -0.00246(6)
Br2 0.01954(7) 0.01842(7) 0.02114(8) -0.00044(5) 0.00447(5) -0.00222(5)

loop_
_atom_type_symbol
_atom_type_description
_atom_type_scat_dispersion_real
_atom_type_scat_dispersion_imag
_atom_type_scat_source
C C 0.0033 0.0016 'International Tables Vol C Tables 4.2.6.8 and 6.1.1.4'
H H 0.0000 0.0000 'International Tables Vol C Tables 4.2.6.8 and 6.1.1.4'
N N 0.0061 0.0033 'International Tables Vol C Tables 4.2.6.8 and 6.1.1.4'
Br Br -0.2901 2.4595 'International Tables Vol C Tables 4.2.6.8 and 6.1.1.4'

loop_
_geom_angle_atom_site_label_1
_geom_angle_atom_site_label_2
_geom_angle_atom_site_label_3
_geom_angle
_geom_angle_publ_flag
C6 C1 C2 121.13(13) y
C6 C1 N 121.80(12) ?
C2 C1 N 117.03(13) ?
C3 C2 C1 119.44(14) ?
C4 C3 C2 119.28(14) ?
C3 C4 C5 121.39(14) y
C3 C4 Br1 119.20(11) ?
C5 C4 Br1 119.34(11) ?
C4 C5 C6 119.25(14) ?
C1 C6 C5 119.46(13) ?
C1 N C8 115.20(12) y
C1 N C7 112.48(11) y
C8 N C7 109.46(12) y
C3 C2 H2 120.3 ?
C1 C2 H2 120.3 ?
C4 C3 H3 120.4 ?
C2 C3 H3 120.4 ?
C4 C5 H5 120.4 ?
C6 C5 H5 120.4 ?
C1 C6 H6 120.3 ?
C5 C6 H6 120.3 ?
C1 N H0 109.2(11) ?
C8 N H0 103.9(11) ?
C7 N H0 105.9(11) ?
N C7 H7A 109.5 ?
N C7 H7B 109.5 ?
H7A C7 H7B 109.5 ?
N C7 H7C 109.5 ?
H7A C7 H7C 109.5 ?
H7B C7 H7C 109.5 ?
N C8 H8A 109.5 ?
N C8 H8B 109.5 ?
H8A C8 H8B 109.5 ?
N C8 H8C 109.5 ?
H8A C8 H8C 109.5 ?
H8B C8 H8C 109.5 ?

loop_
_geom_bond_atom_site_label_1
_geom_bond_atom_site_label_2
_geom_bond_site_symmetry_2
_geom_bond_distance
_geom_bond_publ_flag
C1 C6 . 1.382(2) ?
C1 C2 . 1.394(2) ?
C1 N . 1.4805(18) y
C2 C3 . 1.388(2) ?
C3 C4 . 1.385(2) ?
C4 C5 . 1.389(2) ?
C4 Br1 . 1.8992(15) y
C5 C6 . 1.392(2) ?
N C8 . 1.4942(19) y
N C7 . 1.4998(19) y
C2 H2 . 0.9500 ?
C3 H3 . 0.9500 ?
C5 H5 . 0.9500 ?
C6 H6 . 0.9500 ?
N H0 . 0.91(2) ?
C7 H7A . 0.9800 ?
C7 H7B . 0.9800 ?
C7 H7C . 0.9800 ?
C8 H8A . 0.9800 ?
C8 H8B . 0.9800 ?
C8 H8C . 0.9800 ?

loop_
_geom_hbond_atom_site_label_D
_geom_hbond_atom_site_label_H
_geom_hbond_atom_site_label_A
_geom_hbond_site_symmetry_A
_geom_hbond_distance_DH
_geom_hbond_distance_HA
_geom_hbond_distance_DA
_geom_hbond_angle_DHA
N H0 Br2 . 0.91(2) 2.28(2) 3.1716(13) 167.3(16)
C3 H3 Br2 3_666 0.95 2.79 3.7147(15) 165
C6 H6 Br2 2_545 0.95 3.04 3.9052(15) 152
C7 H7A Br2 1_545 0.98 2.96 3.9216(16) 168
C7 H7B Br2 3_566 0.98 3.04 3.9537(16) 155
C8 H8A Br2 2_545 0.98 2.98 3.7043(17) 132
C8 H8B Br2 3_566 0.98 3.02 3.9331(16) 156

loop_
_geom_torsion_atom_site_label_1
_geom_torsion_atom_site_label_2
_geom_torsion_atom_site_label_3
_geom_torsion_atom_site_label_4
_geom_torsion
_geom_torsion_publ_flag
C6 C1 C2 C3 1.5(2) ?
N C1 C2 C3 -176.15(13) ?
C1 C2 C3 C4 0.0(2) ?
C2 C3 C4 C5 -1.7(2) ?
C2 C3 C4 Br1 175.24(11) ?
C3 C4 C5 C6 1.9(2) ?
Br1 C4 C5 C6 -175.04(11) ?
C2 C1 C6 C5 -1.3(2) ?
N C1 C6 C5 176.23(13) ?
C4 C5 C6 C1 -0.4(2) ?
C6 C1 N C8 -4.11(19) ?
C2 C1 N C8 173.51(13) y
C6 C1 N C7 122.27(15) ?
C2 C1 N C7 -60.11(16) ?
C2 C1 N H0 57.1(12) y

loop_
_cod_related_entry_id
_cod_related_entry_database
_cod_related_entry_code
1 ChemSpider 21107419
